data_1564592
loop_
_publ_author_name
'Skvortsov, Grigorii G.'
'Fukin, Georgy K.'
'Cherkasov, Anton V.'
'Kovylina, Tatyana A.'
'Trifonov, Alexander A.'

_publ_section_title
;
 Monoanionic triketiminate ligands: Peculiarity of coordination mode to
 lithium and rare earth ions
;
_journal_name_full 'Inorganica Chimica Acta'
_journal_page_first 119623
_journal_paper_doi 10.1016/j.ica.2020.119623
_journal_volume 508
_journal_year 2020
_chemical_formula_moiety 'C45 H64 Cl3 Li N3 O4 Y'
_chemical_formula_sum 'C45 H64 Cl3 Li N3 O4 Y'
_chemical_formula_weight 913.19
_space_group_crystal_system monoclinic
_space_group_IT_number 4
_space_group_name_Hall 'P 2yb'
_space_group_name_H-M_alt 'P 1 21 1'
_atom_sites_solution_hydrogens geom
_atom_sites_solution_primary dual
_atom_sites_solution_secondary difmap
_audit_creation_method SHELXL-2018/3
_cell_angle_alpha 90
_cell_angle_beta 113.7310(10)
_cell_angle_gamma 90
_cell_formula_units_Z 2
_cell_length_a 10.9553(6)
_cell_length_b 19.7656(11)
_cell_length_c 11.4358(6)
_cell_measurement_reflns_used 9885
_cell_measurement_temperature 100(2)
_cell_measurement_theta_max 31.77
_cell_measurement_theta_min 2.17
_cell_volume 2266.9(2)
_computing_cell_refinement 'Saint 8.27b'
_computing_data_collection APEX2
_computing_data_reduction 'Saint 8.27b'
_computing_structure_refinement 'SHELXL 2018/3'
_computing_structure_solution 'SHELXT 2014/5'
_diffrn_ambient_temperature 100(2)
_diffrn_measured_fraction_theta_full 0.999
_diffrn_measured_fraction_theta_max 0.999
_diffrn_measurement_device_type 'Bruker D8 Quest (CMOS)'
_diffrn_measurement_method '\w scans'
_diffrn_radiation_type MoK\a
_diffrn_radiation_wavelength 0.71073
_diffrn_reflns_av_R_equivalents 0.0394
_diffrn_reflns_av_unetI/netI 0.0521
_diffrn_reflns_Laue_measured_fraction_full 0.999
_diffrn_reflns_Laue_measured_fraction_max 0.999
_diffrn_reflns_limit_h_max 15
_diffrn_reflns_limit_h_min -15
_diffrn_reflns_limit_k_max 27
_diffrn_reflns_limit_k_min -27
_diffrn_reflns_limit_l_max 16
_diffrn_reflns_limit_l_min -16
_diffrn_reflns_number 33061
_diffrn_reflns_point_group_measured_fraction_full 0.999
_diffrn_reflns_point_group_measured_fraction_max 0.999
_diffrn_reflns_theta_full 25.242
_diffrn_reflns_theta_max 30.024
_diffrn_reflns_theta_min 2.175
_diffrn_source 'microfocus tube'
_exptl_absorpt_coefficient_mu 1.507
_exptl_absorpt_correction_T_max 0.648
_exptl_absorpt_correction_T_min 0.494
_exptl_absorpt_correction_type multi-scan
_exptl_absorpt_process_details SADABS
_exptl_crystal_colour yellow
_exptl_crystal_density_diffrn 1.338
_exptl_crystal_description prism
_exptl_crystal_F_000 960
_exptl_crystal_size_max 0.680
_exptl_crystal_size_mid 0.230
_exptl_crystal_size_min 0.170
_refine_diff_density_max 0.602
_refine_diff_density_min -0.405
_refine_diff_density_rms 0.068
_refine_ls_abs_structure_details
;
 Flack x determined using 4949 quotients [(I+)-(I-)]/[(I+)+(I-)]
 (Parsons, Flack and Wagner, Acta Cryst. B69 (2013) 249-259).
;
_refine_ls_extinction_coef .
_refine_ls_extinction_method none
_refine_ls_goodness_of_fit_ref 0.994
_refine_ls_hydrogen_treatment constr
_refine_ls_matrix_type full
_refine_ls_number_parameters 564
_refine_ls_number_reflns 13250
_refine_ls_number_restraints 136
_refine_ls_restrained_S_all 1.000
_refine_ls_R_factor_all 0.0464
_refine_ls_R_factor_gt 0.0376
_refine_ls_shift/su_max 0.001
_refine_ls_shift/su_mean 0.000
_refine_ls_structure_factor_coef Fsqd
_refine_ls_weighting_details 'w=1/[\s^2^(Fo^2^)+(0.0510P)^2^] where P=(Fo^2^+2Fc^2^)/3'
_refine_ls_weighting_scheme calc
_refine_ls_wR_factor_gt 0.0820
_refine_ls_wR_factor_ref 0.0851
_reflns_Friedel_coverage 0.946
_reflns_Friedel_fraction_full 0.998
_reflns_Friedel_fraction_max 0.998
_reflns_number_gt 11778
_reflns_number_total 13250
_reflns_threshold_expression 'I > 2\s(I)'
_cod_data_source_file ICA-2020-508-119623.cif
_cod_data_source_block 09-ynncl3li
_cod_original_sg_symbol_H-M 'P 21'
_cod_database_code 1564592
_shelx_shelxl_version_number 2018/3
_shelx_space_group_comment
;
The symmetry employed for this shelxl refinement is uniquely defined
by the following loop, which should always be used as a source of
symmetry information in preference to the above space-group names.
They are only intended as comments.
;
_shelx_estimated_absorpt_t_min 0.427
_shelx_estimated_absorpt_t_max 0.784

loop_
_space_group_symop_operation_xyz
'x, y, z'
'-x, y+1/2, -z'

loop_
_atom_site_label
_atom_site_type_symbol
_atom_site_fract_x
_atom_site_fract_y
_atom_site_fract_z
_atom_site_U_iso_or_equiv
_atom_site_adp_type
_atom_site_occupancy
_atom_site_site_symmetry_order
_atom_site_calc_flag
_atom_site_refinement_flags_posn
_atom_site_refinement_flags_adp
_atom_site_refinement_flags_occupancy
_atom_site_disorder_assembly
_atom_site_disorder_group
Y1 Y 0.59473(3) 0.79231(2) 0.07681(2) 0.01294(7) Uani 1 1 d . . . . .
Cl1 Cl 0.39076(8) 0.84103(5) 0.10620(8) 0.02316(17) Uani 1 1 d . . . . .
Cl2 Cl 0.69311(8) 0.91481(4) 0.07002(8) 0.01962(16) Uani 1 1 d . . . . .
Cl3 Cl 0.82826(8) 0.75382(4) 0.07814(8) 0.02148(17) Uani 1 1 d . . . . .
N1 N 0.4695(3) 0.76630(13) -0.1343(2) 0.0134(5) Uani 1 1 d . . . . .
N2 N 0.5200(3) 0.68170(14) 0.0832(2) 0.0143(5) Uani 1 1 d . . . . .
N3 N 0.1708(3) 0.59763(15) -0.2800(3) 0.0195(6) Uani 1 1 d . . . . .
O1 O 0.1227(3) 0.62099(14) -0.5268(2) 0.0264(6) Uani 1 1 d . . . . .
C1 C 0.3617(3) 0.72795(16) -0.1864(3) 0.0137(6) Uani 1 1 d . . . . .
C2 C 0.3268(3) 0.67605(16) -0.1200(3) 0.0139(6) Uani 1 1 d . . . . .
C3 C 0.4108(3) 0.65117(15) 0.0040(3) 0.0137(6) Uani 1 1 d . . . . .
C4 C 0.2736(3) 0.74035(17) -0.3263(3) 0.0185(6) Uani 1 1 d . . . . .
H4A H 0.255861 0.788917 -0.340678 0.028 Uiso 1 1 calc R U . . .
H4B H 0.189098 0.716058 -0.349181 0.028 Uiso 1 1 calc R U . . .
H4C H 0.318890 0.724073 -0.379362 0.028 Uiso 1 1 calc R U . . .
C5 C 0.1964(3) 0.63956(16) -0.1875(3) 0.0160(6) Uani 1 1 d . . . . .
C6 C 0.0795(4) 0.65818(18) -0.1514(3) 0.0193(7) Uani 1 1 d . . . . .
C7 C 0.1220(4) 0.6810(2) -0.0124(4) 0.0288(8) Uani 1 1 d . . . . .
H7A H 0.044047 0.697990 0.000091 0.043 Uiso 1 1 calc R U . . .
H7B H 0.188626 0.717086 0.006664 0.043 Uiso 1 1 calc R U . . .
H7C H 0.160435 0.642601 0.044767 0.043 Uiso 1 1 calc R U . . .
C8 C 0.0095(4) 0.7181(2) -0.2368(4) 0.0288(8) Uani 1 1 d . . . . .
H8A H -0.064198 0.733486 -0.215516 0.043 Uiso 1 1 calc R U . . .
H8B H -0.025482 0.704118 -0.326503 0.043 Uiso 1 1 calc R U . . .
H8C H 0.073283 0.755163 -0.222871 0.043 Uiso 1 1 calc R U . . .
C9 C -0.0188(4) 0.5996(2) -0.1782(4) 0.0266(8) Uani 1 1 d . . . . .
H9A H -0.094969 0.613749 -0.159678 0.040 Uiso 1 1 calc R U . . .
H9B H 0.025514 0.561017 -0.123827 0.040 Uiso 1 1 calc R U . . .
H9C H -0.050211 0.586378 -0.268139 0.040 Uiso 1 1 calc R U . . .
C10 C 0.2680(3) 0.57896(17) -0.3257(3) 0.0197(7) Uani 1 1 d . . . . .
C11 C 0.3850(4) 0.54523(17) -0.2508(3) 0.0215(7) Uani 1 1 d . . . . .
H11A H 0.403610 0.536698 -0.163528 0.026 Uiso 1 1 calc R U . . .
C12 C 0.4748(4) 0.52380(18) -0.3002(4) 0.0243(7) Uani 1 1 d . . . . .
H12A H 0.553595 0.500502 -0.247436 0.029 Uiso 1 1 calc R U . . .
C13 C 0.4490(4) 0.53652(18) -0.4268(4) 0.0261(8) Uani 1 1 d . . . . .
H13A H 0.511678 0.523284 -0.460559 0.031 Uiso 1 1 calc R U . . .
C14 C 0.3324(4) 0.56840(19) -0.5043(3) 0.0253(7) Uani 1 1 d . . . . .
H14A H 0.314531 0.576093 -0.591720 0.030 Uiso 1 1 calc R U . . .
C15 C 0.2407(4) 0.58939(17) -0.4561(3) 0.0218(7) Uani 1 1 d . . . . .
C16 C 0.1022(5) 0.6396(2) -0.6529(4) 0.0331(9) Uani 1 1 d . . . . .
H16A H 0.018820 0.665177 -0.691757 0.050 Uiso 1 1 calc R U . . .
H16B H 0.096881 0.598804 -0.703336 0.050 Uiso 1 1 calc R U . . .
H16C H 0.176693 0.667770 -0.650752 0.050 Uiso 1 1 calc R U . . .
C17 C 0.3768(3) 0.58336(17) 0.0449(3) 0.0186(6) Uani 1 1 d . . . . .
H17A H 0.372515 0.587967 0.128535 0.028 Uiso 1 1 calc R U . . .
H17B H 0.445603 0.550277 0.050735 0.028 Uiso 1 1 calc R U . . .
H17C H 0.290215 0.567971 -0.017997 0.028 Uiso 1 1 calc R U . . .
C18 C 0.5084(3) 0.80719(14) -0.2182(3) 0.0132(6) Uani 1 1 d . . . . .
C19 C 0.4716(3) 0.87528(16) -0.2399(3) 0.0162(6) Uani 1 1 d . . . . .
C20 C 0.5222(3) 0.91403(17) -0.3114(3) 0.0197(6) Uani 1 1 d . . . . .
H20A H 0.500150 0.960705 -0.324292 0.024 Uiso 1 1 calc R U . . .
C21 C 0.6040(4) 0.88604(18) -0.3641(3) 0.0220(7) Uani 1 1 d . . . . .
H21A H 0.637633 0.913164 -0.413042 0.026 Uiso 1 1 calc R U . . .
C22 C 0.6363(3) 0.81825(18) -0.3451(3) 0.0197(6) Uani 1 1 d . . . . .
H22A H 0.691501 0.798960 -0.382494 0.024 Uiso 1 1 calc R U . . .
C23 C 0.5901(3) 0.77763(15) -0.2727(3) 0.0150(6) Uani 1 1 d . . . . .
C24 C 0.3766(4) 0.90721(18) -0.1909(3) 0.0216(7) Uani 1 1 d . . . . .
H24A H 0.316710 0.938080 -0.255655 0.032 Uiso 1 1 calc R U . . .
H24B H 0.427182 0.932510 -0.112543 0.032 Uiso 1 1 calc R U . . .
H24C H 0.324133 0.871823 -0.172628 0.032 Uiso 1 1 calc R U . . .
C25 C 0.6243(4) 0.70363(17) -0.2550(3) 0.0201(7) Uani 1 1 d . . . . .
H25A H 0.673721 0.691057 -0.306540 0.030 Uiso 1 1 calc R U . . .
H25B H 0.542059 0.676959 -0.282082 0.030 Uiso 1 1 calc R U . . .
H25C H 0.679321 0.694630 -0.164663 0.030 Uiso 1 1 calc R U . . .
C26 C 0.6049(3) 0.64551(16) 0.1962(3) 0.0154(6) Uani 1 1 d . . . . .
C27 C 0.7058(3) 0.60355(17) 0.1896(3) 0.0187(6) Uani 1 1 d . . . . .
C28 C 0.7955(4) 0.57427(18) 0.3022(3) 0.0242(7) Uani 1 1 d . . . . .
H28A H 0.865476 0.546629 0.299876 0.029 Uiso 1 1 calc R U . . .
C29 C 0.7848(4) 0.5846(2) 0.4172(3) 0.0298(8) Uani 1 1 d . . . . .
H29A H 0.848101 0.565038 0.493268 0.036 Uiso 1 1 calc R U . . .
C30 C 0.6826(4) 0.62328(19) 0.4214(3) 0.0273(8) Uani 1 1 d . . . . .
H30A H 0.674078 0.628886 0.500346 0.033 Uiso 1 1 calc R U . . .
C31 C 0.5907(4) 0.65451(17) 0.3116(3) 0.0198(6) Uani 1 1 d . . . . .
C32 C 0.7165(4) 0.58829(18) 0.0656(3) 0.0224(7) Uani 1 1 d . . . . .
H32A H 0.809527 0.592988 0.076532 0.034 Uiso 1 1 calc R U . . .
H32B H 0.660692 0.620000 -0.000003 0.034 Uiso 1 1 calc R U . . .
H32C H 0.686263 0.541915 0.039285 0.034 Uiso 1 1 calc R U . . .
C33 C 0.4799(4) 0.69672(19) 0.3194(3) 0.0259(8) Uani 1 1 d . . . . .
H33A H 0.394835 0.683029 0.251675 0.039 Uiso 1 1 calc R U . . .
H33B H 0.496478 0.744579 0.308763 0.039 Uiso 1 1 calc R U . . .
H33C H 0.476166 0.690042 0.402819 0.039 Uiso 1 1 calc R U . . .
Li1 Li 0.8971(6) 0.8678(3) 0.1017(6) 0.0290(14) Uani 1 1 d . . . . .
O2 O 0.7133(2) 0.80581(11) 0.3003(2) 0.0182(5) Uani 1 1 d D U . . .
C34 C 0.6868(4) 0.86739(18) 0.3555(3) 0.0235(7) Uani 1 1 d D U . . .
H34A H 0.639462 0.857201 0.411174 0.028 Uiso 1 1 calc R U . . .
H34B H 0.632242 0.899252 0.287865 0.028 Uiso 1 1 calc R U . . .
C35 C 0.8225(4) 0.8964(2) 0.4318(3) 0.0291(8) Uani 1 1 d D U . . .
H35A H 0.821292 0.926431 0.500548 0.035 Uiso 1 1 calc R U . . .
H35B H 0.856610 0.921866 0.376694 0.035 Uiso 1 1 calc R U . . .
C36 C 0.9050(4) 0.8333(2) 0.4861(4) 0.0348(9) Uani 1 1 d D U . . .
H36A H 0.999267 0.840792 0.500312 0.042 Uiso 1 1 calc R U . . .
H36B H 0.901105 0.820382 0.568195 0.042 Uiso 1 1 calc R U . . .
C37 C 0.8427(4) 0.77964(19) 0.3867(3) 0.0305(9) Uani 1 1 d D U . . .
H37A H 0.899409 0.770385 0.339512 0.037 Uiso 1 1 calc R U . . .
H37B H 0.831631 0.737124 0.427136 0.037 Uiso 1 1 calc R U . . .
O3 O 1.0515(3) 0.87137(14) 0.2622(3) 0.0397(7) Uani 1 1 d D U . . .
C38 C 1.1559(4) 0.8212(2) 0.3091(4) 0.0362(9) Uani 1 1 d D U . . .
H38A H 1.164058 0.796862 0.237005 0.043 Uiso 1 1 calc R U . . .
H38B H 1.135933 0.787946 0.363720 0.043 Uiso 1 1 calc R U . . .
C39 C 1.2818(4) 0.8582(2) 0.3847(4) 0.0346(9) Uani 1 1 d D U . . .
H39A H 1.329764 0.871200 0.330868 0.041 Uiso 0.741(18) 1 calc R U P A 1
H39B H 1.341623 0.830940 0.457872 0.041 Uiso 0.741(18) 1 calc R U P A 1
H39C H 1.352049 0.846289 0.354531 0.041 Uiso 0.259(18) 1 calc R U P A 2
H39D H 1.313776 0.846509 0.476335 0.041 Uiso 0.259(18) 1 calc R U P A 2
C40 C 1.2299(5) 0.9195(3) 0.4287(6) 0.0310(19) Uani 0.741(18) 1 d D U P A 1
H40A H 1.211611 0.909035 0.504802 0.037 Uiso 0.741(18) 1 calc R U P A 1
H40B H 1.293859 0.957595 0.449029 0.037 Uiso 0.741(18) 1 calc R U P A 1
C40* C 1.2495(13) 0.9327(7) 0.365(3) 0.072(9) Uani 0.259(18) 1 d D U P A 2
H40C H 1.290992 0.957763 0.446369 0.087 Uiso 0.259(18) 1 calc R U P A 2
H40D H 1.281283 0.952060 0.302343 0.087 Uiso 0.259(18) 1 calc R U P A 2
C41 C 1.1048(5) 0.9354(2) 0.3165(5) 0.0502(14) Uani 1 1 d D U . . .
H41A H 1.041529 0.959975 0.343200 0.060 Uiso 0.741(18) 1 calc R U P A 1
H41B H 1.123755 0.963620 0.254148 0.060 Uiso 0.741(18) 1 calc R U P A 1
H41C H 1.077328 0.946284 0.386872 0.060 Uiso 0.259(18) 1 calc R U P A 2
H41D H 1.070366 0.971279 0.250799 0.060 Uiso 0.259(18) 1 calc R U P A 2
O4 O 0.9580(3) 0.91920(17) -0.0050(3) 0.0377(7) Uani 1 1 d D U . . .
C42 C 0.8825(4) 0.9608(2) -0.1117(4) 0.0345(9) Uani 1 1 d D U . . .
H42A H 0.792107 0.941325 -0.155100 0.041 Uiso 0.434(19) 1 calc R U P B 1
H42B H 0.872865 1.006327 -0.080275 0.041 Uiso 0.434(19) 1 calc R U P B 1
H42C H 0.902880 1.009422 -0.093031 0.041 Uiso 0.566(19) 1 calc R U P B 2
H42D H 0.785432 0.953339 -0.140259 0.041 Uiso 0.566(19) 1 calc R U P B 2
C43 C 0.9410(12) 0.9676(8) -0.2023(13) 0.042(4) Uani 0.434(19) 1 d D U P B 1
H43A H 0.996137 1.008971 -0.186904 0.050 Uiso 0.434(19) 1 calc R U P B 1
H43B H 0.872506 0.967951 -0.291027 0.050 Uiso 0.434(19) 1 calc R U P B 1
C44 C 1.024(2) 0.9056(8) -0.1752(16) 0.061(5) Uani 0.434(19) 1 d D U P B 1
H44A H 1.103895 0.913366 -0.193009 0.073 Uiso 0.434(19) 1 calc R U P B 1
H44B H 0.972224 0.867739 -0.229346 0.073 Uiso 0.434(19) 1 calc R U P B 1
C45 C 1.0634(14) 0.8892(7) -0.0365(14) 0.044(4) Uani 0.434(19) 1 d D U P B 1
H45A H 1.067983 0.839632 -0.022743 0.053 Uiso 0.434(19) 1 calc R U P B 1
H45B H 1.151238 0.909211 0.016398 0.053 Uiso 0.434(19) 1 calc R U P B 1
C43* C 0.9351(8) 0.9339(6) -0.2103(8) 0.030(2) Uani 0.566(19) 1 d D U P B 2
H43C H 0.886910 0.892301 -0.252360 0.036 Uiso 0.566(19) 1 calc R U P B 2
H43D H 0.924495 0.968322 -0.276559 0.036 Uiso 0.566(19) 1 calc R U P B 2
C44* C 1.0803(8) 0.9191(5) -0.1323(9) 0.030(2) Uani 0.566(19) 1 d D U P B 2
H44C H 1.106020 0.874895 -0.156243 0.036 Uiso 0.566(19) 1 calc R U P B 2
H44D H 1.137590 0.954828 -0.144395 0.036 Uiso 0.566(19) 1 calc R U P B 2
C45* C 1.0922(10) 0.9181(11) 0.0033(12) 0.068(4) Uani 0.566(19) 1 d D U P B 2
H45C H 1.138972 0.876705 0.047717 0.082 Uiso 0.566(19) 1 calc R U P B 2
H45D H 1.142270 0.958102 0.050665 0.082 Uiso 0.566(19) 1 calc R U P B 2

loop_
_atom_site_aniso_label
_atom_site_aniso_U_11
_atom_site_aniso_U_22
_atom_site_aniso_U_33
_atom_site_aniso_U_23
_atom_site_aniso_U_13
_atom_site_aniso_U_12
Y1 0.01256(12) 0.01250(12) 0.01386(11) -0.00179(13) 0.00542(9) -0.00045(13)
Cl1 0.0197(4) 0.0287(4) 0.0242(4) 0.0009(3) 0.0121(3) 0.0072(3)
Cl2 0.0248(4) 0.0135(3) 0.0225(4) -0.0003(3) 0.0115(3) -0.0019(3)
Cl3 0.0142(3) 0.0221(4) 0.0290(4) -0.0053(3) 0.0096(3) 0.0007(3)
N1 0.0129(11) 0.0140(11) 0.0134(11) 0.0012(9) 0.0055(9) 0.0006(10)
N2 0.0158(13) 0.0140(12) 0.0136(11) 0.0004(10) 0.0066(10) -0.0010(10)
N3 0.0168(13) 0.0209(14) 0.0214(13) -0.0023(11) 0.0085(11) -0.0029(11)
O1 0.0223(13) 0.0336(15) 0.0199(11) -0.0034(10) 0.0049(10) -0.0001(11)
C1 0.0122(14) 0.0152(14) 0.0149(13) -0.0029(11) 0.0066(11) 0.0014(11)
C2 0.0117(13) 0.0142(14) 0.0161(13) -0.0021(11) 0.0058(11) -0.0012(11)
C3 0.0152(14) 0.0123(14) 0.0169(13) -0.0007(11) 0.0100(12) 0.0004(11)
C4 0.0180(15) 0.0187(16) 0.0145(13) 0.0030(12) 0.0021(12) -0.0019(12)
C5 0.0130(14) 0.0155(14) 0.0186(14) 0.0015(12) 0.0054(12) -0.0045(12)
C6 0.0147(16) 0.0215(17) 0.0230(16) -0.0015(14) 0.0088(13) -0.0020(13)
C7 0.0224(18) 0.039(2) 0.0297(19) -0.0115(17) 0.0153(16) -0.0033(16)
C8 0.0230(18) 0.0267(19) 0.041(2) 0.0071(17) 0.0170(17) 0.0066(15)
C9 0.0203(18) 0.031(2) 0.0302(18) -0.0013(16) 0.0122(15) -0.0078(16)
C10 0.0186(15) 0.0174(16) 0.0247(16) -0.0065(13) 0.0105(13) -0.0069(13)
C11 0.0243(17) 0.0161(15) 0.0236(16) -0.0040(13) 0.0093(14) -0.0047(13)
C12 0.0251(18) 0.0154(16) 0.0332(18) -0.0042(14) 0.0126(15) -0.0005(14)
C13 0.0298(19) 0.0206(17) 0.0355(19) -0.0094(15) 0.0211(17) -0.0030(15)
C14 0.032(2) 0.0233(17) 0.0231(16) -0.0054(14) 0.0142(15) -0.0058(15)
C15 0.0237(17) 0.0183(16) 0.0231(16) -0.0066(13) 0.0092(14) -0.0053(14)
C16 0.037(2) 0.029(2) 0.031(2) 0.0065(17) 0.0104(18) 0.0003(18)
C17 0.0196(16) 0.0160(15) 0.0190(15) 0.0021(12) 0.0066(13) -0.0031(12)
C18 0.0135(13) 0.0136(15) 0.0102(11) -0.0006(10) 0.0023(10) -0.0037(10)
C19 0.0163(15) 0.0172(15) 0.0120(13) -0.0002(11) 0.0026(11) 0.0000(12)
C20 0.0257(17) 0.0147(14) 0.0150(14) 0.0029(12) 0.0045(13) -0.0021(13)
C21 0.0243(17) 0.0250(17) 0.0159(14) 0.0057(13) 0.0071(13) -0.0071(14)
C22 0.0175(15) 0.0254(16) 0.0172(14) -0.0020(13) 0.0082(12) -0.0027(13)
C23 0.0146(13) 0.0163(17) 0.0125(12) -0.0007(10) 0.0039(11) -0.0011(11)
C24 0.0256(17) 0.0177(16) 0.0221(16) 0.0014(13) 0.0102(14) 0.0065(14)
C25 0.0239(17) 0.0184(16) 0.0211(15) 0.0013(13) 0.0123(14) 0.0032(13)
C26 0.0164(15) 0.0139(14) 0.0136(13) 0.0016(11) 0.0037(12) -0.0035(12)
C27 0.0204(16) 0.0148(15) 0.0193(15) 0.0004(12) 0.0064(13) -0.0026(13)
C28 0.0230(17) 0.0182(16) 0.0268(17) 0.0044(13) 0.0051(14) 0.0014(14)
C29 0.035(2) 0.0244(18) 0.0196(16) 0.0077(14) -0.0002(15) -0.0033(16)
C30 0.040(2) 0.0259(18) 0.0147(15) 0.0046(13) 0.0092(15) -0.0054(16)
C31 0.0235(17) 0.0172(15) 0.0183(14) 0.0010(12) 0.0082(13) -0.0048(13)
C32 0.0246(17) 0.0207(16) 0.0228(16) 0.0016(13) 0.0104(14) 0.0056(14)
C33 0.034(2) 0.0282(19) 0.0232(16) -0.0008(14) 0.0193(16) -0.0027(16)
Li1 0.023(3) 0.029(3) 0.032(3) 0.006(3) 0.007(3) -0.001(3)
O2 0.0200(10) 0.0176(13) 0.0138(9) -0.0005(8) 0.0035(8) 0.0021(9)
C34 0.0302(19) 0.0222(17) 0.0184(15) -0.0033(13) 0.0102(14) 0.0020(14)
C35 0.035(2) 0.0290(19) 0.0232(17) -0.0082(15) 0.0112(16) -0.0051(16)
C36 0.029(2) 0.039(2) 0.0274(18) -0.0001(17) 0.0023(16) -0.0010(18)
C37 0.0267(18) 0.028(2) 0.0242(16) -0.0009(14) -0.0024(14) 0.0034(15)
O3 0.0266(15) 0.0215(13) 0.0466(17) 0.0033(12) -0.0107(13) -0.0028(11)
C38 0.032(2) 0.029(2) 0.034(2) 0.0046(17) -0.0002(17) 0.0021(17)
C39 0.0225(18) 0.045(2) 0.034(2) -0.0065(18) 0.0095(16) -0.0012(17)
C40 0.023(3) 0.032(3) 0.034(3) -0.008(2) 0.008(2) -0.005(2)
C40* 0.072(12) 0.088(13) 0.068(13) 0.003(10) 0.041(10) -0.040(10)
C41 0.040(3) 0.025(2) 0.060(3) -0.003(2) -0.008(2) -0.006(2)
O4 0.0179(13) 0.058(2) 0.0390(15) 0.0189(15) 0.0136(12) 0.0082(13)
C42 0.035(2) 0.034(2) 0.0301(19) 0.0004(17) 0.0079(17) 0.0081(18)
C43 0.024(5) 0.044(8) 0.060(7) 0.027(6) 0.020(5) 0.000(5)
C44 0.077(11) 0.058(9) 0.061(8) 0.004(7) 0.042(8) 0.026(8)
C45 0.029(6) 0.040(6) 0.068(8) 0.004(6) 0.025(6) 0.016(5)
C43* 0.034(4) 0.028(5) 0.032(4) 0.000(3) 0.018(3) -0.006(4)
C44* 0.025(4) 0.027(4) 0.044(5) -0.011(3) 0.022(4) -0.011(3)
C45* 0.033(5) 0.110(11) 0.069(7) 0.024(7) 0.028(5) 0.014(6)

loop_
_atom_type_symbol
_atom_type_description
_atom_type_scat_dispersion_real
_atom_type_scat_dispersion_imag
_atom_type_scat_source
C C 0.0033 0.0016 'International Tables Vol C Tables 4.2.6.8 and 6.1.1.4'
H H 0.0000 0.0000 'International Tables Vol C Tables 4.2.6.8 and 6.1.1.4'
Li Li -0.0003 0.0001 'International Tables Vol C Tables 4.2.6.8 and 6.1.1.4'
N N 0.0061 0.0033 'International Tables Vol C Tables 4.2.6.8 and 6.1.1.4'
O O 0.0106 0.0060 'International Tables Vol C Tables 4.2.6.8 and 6.1.1.4'
Cl Cl 0.1484 0.1585 'International Tables Vol C Tables 4.2.6.8 and 6.1.1.4'
Y Y -2.7962 3.5667 'International Tables Vol C Tables 4.2.6.8 and 6.1.1.4'

loop_
_geom_angle_atom_site_label_1
_geom_angle_atom_site_label_2
_geom_angle_atom_site_label_3
_geom_angle
_geom_angle_site_symmetry_1
_geom_angle_site_symmetry_3
N1 Y1 N2 75.91(9) . .
N1 Y1 O2 172.61(8) . .
N2 Y1 O2 96.78(8) . .
N1 Y1 Cl1 92.18(7) . .
N2 Y1 Cl1 90.72(7) . .
O2 Y1 Cl1 86.83(6) . .
N1 Y1 Cl3 96.19(7) . .
N2 Y1 Cl3 94.59(7) . .
O2 Y1 Cl3 85.29(6) . .
Cl1 Y1 Cl3 170.97(3) . .
N1 Y1 Cl2 104.45(7) . .
N2 Y1 Cl2 176.59(7) . .
O2 Y1 Cl2 82.91(6) . .
Cl1 Y1 Cl2 92.66(3) . .
Cl3 Y1 Cl2 82.00(3) . .
N1 Y1 Li1 108.77(13) . .
N2 Y1 Li1 135.84(13) . .
O2 Y1 Li1 77.11(12) . .
Cl1 Y1 Li1 131.68(12) . .
Cl3 Y1 Li1 41.74(11) . .
Cl2 Y1 Li1 40.77(11) . .
Li1 Cl2 Y1 90.39(17) . .
Li1 Cl3 Y1 89.44(16) . .
C1 N1 C18 118.0(2) . .
C1 N1 Y1 130.2(2) . .
C18 N1 Y1 111.14(18) . .
C3 N2 C26 117.9(3) . .
C3 N2 Y1 129.5(2) . .
C26 N2 Y1 112.51(19) . .
C5 N3 C10 121.8(3) . .
C15 O1 C16 116.4(3) . .
N1 C1 C2 123.8(3) . .
N1 C1 C4 117.0(3) . .
C2 C1 C4 119.1(3) . .
C1 C2 C3 125.1(3) . .
C1 C2 C5 118.5(3) . .
C3 C2 C5 116.2(3) . .
N2 C3 C2 124.4(3) . .
N2 C3 C17 117.4(3) . .
C2 C3 C17 118.1(3) . .
C1 C4 H4A 109.5 . .
C1 C4 H4B 109.5 . .
H4A C4 H4B 109.5 . .
C1 C4 H4C 109.5 . .
H4A C4 H4C 109.5 . .
H4B C4 H4C 109.5 . .
N3 C5 C2 125.4(3) . .
N3 C5 C6 116.4(3) . .
C2 C5 C6 117.9(3) . .
C9 C6 C8 109.1(3) . .
C9 C6 C7 109.0(3) . .
C8 C6 C7 107.3(3) . .
C9 C6 C5 111.2(3) . .
C8 C6 C5 105.8(3) . .
C7 C6 C5 114.2(3) . .
C6 C7 H7A 109.5 . .
C6 C7 H7B 109.5 . .
H7A C7 H7B 109.5 . .
C6 C7 H7C 109.5 . .
H7A C7 H7C 109.5 . .
H7B C7 H7C 109.5 . .
C6 C8 H8A 109.5 . .
C6 C8 H8B 109.5 . .
H8A C8 H8B 109.5 . .
C6 C8 H8C 109.5 . .
H8A C8 H8C 109.5 . .
H8B C8 H8C 109.5 . .
C6 C9 H9A 109.5 . .
C6 C9 H9B 109.5 . .
H9A C9 H9B 109.5 . .
C6 C9 H9C 109.5 . .
H9A C9 H9C 109.5 . .
H9B C9 H9C 109.5 . .
C11 C10 N3 122.9(3) . .
C11 C10 C15 118.1(3) . .
N3 C10 C15 118.8(3) . .
C12 C11 C10 121.7(3) . .
C12 C11 H11A 119.1 . .
C10 C11 H11A 119.1 . .
C13 C12 C11 119.5(3) . .
C13 C12 H12A 120.2 . .
C11 C12 H12A 120.2 . .
C14 C13 C12 120.1(3) . .
C14 C13 H13A 119.9 . .
C12 C13 H13A 119.9 . .
C13 C14 C15 120.8(3) . .
C13 C14 H14A 119.6 . .
C15 C14 H14A 119.6 . .
O1 C15 C14 124.3(3) . .
O1 C15 C10 116.0(3) . .
C14 C15 C10 119.7(3) . .
O1 C16 H16A 109.5 . .
O1 C16 H16B 109.5 . .
H16A C16 H16B 109.5 . .
O1 C16 H16C 109.5 . .
H16A C16 H16C 109.5 . .
H16B C16 H16C 109.5 . .
C3 C17 H17A 109.5 . .
C3 C17 H17B 109.5 . .
H17A C17 H17B 109.5 . .
C3 C17 H17C 109.5 . .
H17A C17 H17C 109.5 . .
H17B C17 H17C 109.5 . .
C19 C18 C23 120.7(3) . .
C19 C18 N1 121.0(3) . .
C23 C18 N1 118.2(3) . .
C20 C19 C18 118.7(3) . .
C20 C19 C24 119.2(3) . .
C18 C19 C24 122.1(3) . .
C21 C20 C19 121.3(3) . .
C21 C20 H20A 119.4 . .
C19 C20 H20A 119.4 . .
C22 C21 C20 119.4(3) . .
C22 C21 H21A 120.3 . .
C20 C21 H21A 120.3 . .
C21 C22 C23 121.6(3) . .
C21 C22 H22A 119.2 . .
C23 C22 H22A 119.2 . .
C22 C23 C18 118.3(3) . .
C22 C23 C25 120.9(3) . .
C18 C23 C25 120.8(3) . .
C19 C24 H24A 109.5 . .
C19 C24 H24B 109.5 . .
H24A C24 H24B 109.5 . .
C19 C24 H24C 109.5 . .
H24A C24 H24C 109.5 . .
H24B C24 H24C 109.5 . .
C23 C25 H25A 109.5 . .
C23 C25 H25B 109.5 . .
H25A C25 H25B 109.5 . .
C23 C25 H25C 109.5 . .
H25A C25 H25C 109.5 . .
H25B C25 H25C 109.5 . .
C31 C26 C27 120.8(3) . .
C31 C26 N2 120.4(3) . .
C27 C26 N2 118.8(3) . .
C28 C27 C26 118.2(3) . .
C28 C27 C32 119.7(3) . .
C26 C27 C32 122.1(3) . .
C29 C28 C27 121.3(4) . .
C29 C28 H28A 119.4 . .
C27 C28 H28A 119.4 . .
C30 C29 C28 120.0(3) . .
C30 C29 H29A 120.0 . .
C28 C29 H29A 120.0 . .
C29 C30 C31 121.1(3) . .
C29 C30 H30A 119.4 . .
C31 C30 H30A 119.4 . .
C30 C31 C26 118.5(3) . .
C30 C31 C33 119.9(3) . .
C26 C31 C33 121.6(3) . .
C27 C32 H32A 109.5 . .
C27 C32 H32B 109.5 . .
H32A C32 H32B 109.5 . .
C27 C32 H32C 109.5 . .
H32A C32 H32C 109.5 . .
H32B C32 H32C 109.5 . .
C31 C33 H33A 109.5 . .
C31 C33 H33B 109.5 . .
H33A C33 H33B 109.5 . .
C31 C33 H33C 109.5 . .
H33A C33 H33C 109.5 . .
H33B C33 H33C 109.5 . .
O4 Li1 O3 101.0(3) . .
O4 Li1 Cl2 104.5(3) . .
O3 Li1 Cl2 123.7(4) . .
O4 Li1 Cl3 128.0(4) . .
O3 Li1 Cl3 105.2(3) . .
Cl2 Li1 Cl3 97.0(2) . .
O4 Li1 Y1 137.0(3) . .
O3 Li1 Y1 121.7(3) . .
Cl2 Li1 Y1 48.84(12) . .
Cl3 Li1 Y1 48.82(12) . .
C34 O2 C37 108.2(2) . .
C34 O2 Y1 116.38(18) . .
C37 O2 Y1 130.67(19) . .
O2 C34 C35 104.3(3) . .
O2 C34 H34A 110.9 . .
C35 C34 H34A 110.9 . .
O2 C34 H34B 110.9 . .
C35 C34 H34B 110.9 . .
H34A C34 H34B 108.9 . .
C34 C35 C36 102.2(3) . .
C34 C35 H35A 111.3 . .
C36 C35 H35A 111.3 . .
C34 C35 H35B 111.3 . .
C36 C35 H35B 111.3 . .
H35A C35 H35B 109.2 . .
C37 C36 C35 104.8(3) . .
C37 C36 H36A 110.8 . .
C35 C36 H36A 110.8 . .
C37 C36 H36B 110.8 . .
C35 C36 H36B 110.8 . .
H36A C36 H36B 108.9 . .
O2 C37 C36 106.5(3) . .
O2 C37 H37A 110.4 . .
C36 C37 H37A 110.4 . .
O2 C37 H37B 110.4 . .
C36 C37 H37B 110.4 . .
H37A C37 H37B 108.6 . .
C41 O3 C38 108.8(3) . .
C41 O3 Li1 119.6(3) . .
C38 O3 Li1 126.0(3) . .
O3 C38 C39 106.8(3) . .
O3 C38 H38A 110.4 . .
C39 C38 H38A 110.4 . .
O3 C38 H38B 110.4 . .
C39 C38 H38B 110.4 . .
H38A C38 H38B 108.6 . .
C38 C39 C40* 106.5(7) . .
C38 C39 C40 101.6(4) . .
C38 C39 H39A 111.4 . .
C40 C39 H39A 111.4 . .
C38 C39 H39B 111.4 . .
C40 C39 H39B 111.4 . .
H39A C39 H39B 109.3 . .
C38 C39 H39C 110.4 . .
C40* C39 H39C 110.4 . .
C38 C39 H39D 110.4 . .
C40* C39 H39D 110.4 . .
H39C C39 H39D 108.6 . .
C41 C40 C39 102.8(4) . .
C41 C40 H40A 111.2 . .
C39 C40 H40A 111.2 . .
C41 C40 H40B 111.2 . .
C39 C40 H40B 111.2 . .
H40A C40 H40B 109.1 . .
C41 C40* C39 104.3(9) . .
C41 C40* H40C 110.9 . .
C39 C40* H40C 110.9 . .
C41 C40* H40D 110.9 . .
C39 C40* H40D 110.9 . .
H40C C40* H40D 108.9 . .
O3 C41 C40* 109.0(8) . .
O3 C41 C40 105.2(4) . .
O3 C41 H41A 110.7 . .
C40 C41 H41A 110.7 . .
O3 C41 H41B 110.7 . .
C40 C41 H41B 110.7 . .
H41A C41 H41B 108.8 . .
O3 C41 H41C 109.9 . .
C40* C41 H41C 109.9 . .
O3 C41 H41D 109.9 . .
C40* C41 H41D 109.9 . .
H41C C41 H41D 108.3 . .
C42 O4 C45* 106.9(6) . .
C42 O4 C45 105.4(6) . .
C42 O4 Li1 128.6(3) . .
C45* O4 Li1 124.3(6) . .
C45 O4 Li1 117.1(6) . .
C43 C42 O4 113.6(5) . .
O4 C42 C43* 99.6(5) . .
C43 C42 H42A 108.9 . .
O4 C42 H42A 108.9 . .
C43 C42 H42B 108.9 . .
O4 C42 H42B 108.9 . .
H42A C42 H42B 107.7 . .
O4 C42 H42C 111.9 . .
C43* C42 H42C 111.9 . .
O4 C42 H42D 111.9 . .
C43* C42 H42D 111.9 . .
H42C C42 H42D 109.6 . .
C42 C43 C44 100.8(10) . .
C42 C43 H43A 111.6 . .
C44 C43 H43A 111.6 . .
C42 C43 H43B 111.6 . .
C44 C43 H43B 111.6 . .
H43A C43 H43B 109.4 . .
C43 C44 C45 107.0(10) . .
C43 C44 H44A 110.3 . .
C45 C44 H44A 110.3 . .
C43 C44 H44B 110.3 . .
C45 C44 H44B 110.3 . .
H44A C44 H44B 108.6 . .
O4 C45 C44 104.5(9) . .
O4 C45 H45A 110.8 . .
C44 C45 H45A 110.8 . .
O4 C45 H45B 110.8 . .
C44 C45 H45B 110.8 . .
H45A C45 H45B 108.9 . .
C44* C43* C42 104.4(6) . .
C44* C43* H43C 110.9 . .
C42 C43* H43C 110.9 . .
C44* C43* H43D 110.9 . .
C42 C43* H43D 110.9 . .
H43C C43* H43D 108.9 . .
C45* C44* C43* 104.2(7) . .
C45* C44* H44C 110.9 . .
C43* C44* H44C 110.9 . .
C45* C44* H44D 110.9 . .
C43* C44* H44D 110.9 . .
H44C C44* H44D 108.9 . .
O4 C45* C44* 105.7(8) . .
O4 C45* H45C 110.6 . .
C44* C45* H45C 110.6 . .
O4 C45* H45D 110.6 . .
C44* C45* H45D 110.6 . .
H45C C45* H45D 108.7 . .

loop_
_geom_bond_atom_site_label_1
_geom_bond_atom_site_label_2
_geom_bond_distance
_geom_bond_site_symmetry_2
Y1 N1 2.305(3) .
Y1 N2 2.346(3) .
Y1 O2 2.370(2) .
Y1 Cl1 2.5764(8) .
Y1 Cl3 2.6633(8) .
Y1 Cl2 2.6641(8) .
Y1 Li1 3.539(7) .
Cl2 Li1 2.311(7) .
Cl3 Li1 2.356(7) .
N1 C1 1.326(4) .
N1 C18 1.444(4) .
N2 C3 1.321(4) .
N2 C26 1.442(4) .
N3 C5 1.283(4) .
N3 C10 1.412(4) .
O1 C15 1.368(4) .
O1 C16 1.416(5) .
C1 C2 1.417(4) .
C1 C4 1.520(4) .
C2 C3 1.431(4) .
C2 C5 1.507(4) .
C3 C17 1.515(4) .
C4 H4A 0.9800 .
C4 H4B 0.9800 .
C4 H4C 0.9800 .
C5 C6 1.540(5) .
C6 C9 1.526(5) .
C6 C8 1.530(5) .
C6 C7 1.534(5) .
C7 H7A 0.9800 .
C7 H7B 0.9800 .
C7 H7C 0.9800 .
C8 H8A 0.9800 .
C8 H8B 0.9800 .
C8 H8C 0.9800 .
C9 H9A 0.9800 .
C9 H9B 0.9800 .
C9 H9C 0.9800 .
C10 C11 1.391(5) .
C10 C15 1.413(5) .
C11 C12 1.383(5) .
C11 H11A 0.9500 .
C12 C13 1.383(5) .
C12 H12A 0.9500 .
C13 C14 1.380(5) .
C13 H13A 0.9500 .
C14 C15 1.390(5) .
C14 H14A 0.9500 .
C16 H16A 0.9800 .
C16 H16B 0.9800 .
C16 H16C 0.9800 .
C17 H17A 0.9800 .
C17 H17B 0.9800 .
C17 H17C 0.9800 .
C18 C19 1.398(4) .
C18 C23 1.407(4) .
C19 C20 1.388(4) .
C19 C24 1.505(5) .
C20 C21 1.381(5) .
C20 H20A 0.9500 .
C21 C22 1.381(5) .
C21 H21A 0.9500 .
C22 C23 1.387(4) .
C22 H22A 0.9500 .
C23 C25 1.503(4) .
C24 H24A 0.9800 .
C24 H24B 0.9800 .
C24 H24C 0.9800 .
C25 H25A 0.9800 .
C25 H25B 0.9800 .
C25 H25C 0.9800 .
C26 C31 1.402(4) .
C26 C27 1.408(5) .
C27 C28 1.393(5) .
C27 C32 1.499(5) .
C28 C29 1.382(5) .
C28 H28A 0.9500 .
C29 C30 1.372(6) .
C29 H29A 0.9500 .
C30 C31 1.398(5) .
C30 H30A 0.9500 .
C31 C33 1.505(5) .
C32 H32A 0.9800 .
C32 H32B 0.9800 .
C32 H32C 0.9800 .
C33 H33A 0.9800 .
C33 H33B 0.9800 .
C33 H33C 0.9800 .
Li1 O4 1.903(7) .
Li1 O3 1.932(7) .
O2 C34 1.453(4) .
O2 C37 1.458(4) .
C34 C35 1.502(5) .
C34 H34A 0.9900 .
C34 H34B 0.9900 .
C35 C36 1.517(6) .
C35 H35A 0.9900 .
C35 H35B 0.9900 .
C36 C37 1.504(5) .
C36 H36A 0.9900 .
C36 H36B 0.9900 .
C37 H37A 0.9900 .
C37 H37B 0.9900 .
O3 C41 1.428(5) .
O3 C38 1.444(5) .
C38 C39 1.492(5) .
C38 H38A 0.9900 .
C38 H38B 0.9900 .
C39 C40* 1.508(13) .
C39 C40 1.509(6) .
C39 H39A 0.9900 .
C39 H39B 0.9900 .
C39 H39C 0.9900 .
C39 H39D 0.9900 .
C40 C41 1.486(7) .
C40 H40A 0.9900 .
C40 H40B 0.9900 .
C40* C41 1.454(13) .
C40* H40C 0.9900 .
C40* H40D 0.9900 .
C41 H41A 0.9900 .
C41 H41B 0.9900 .
C41 H41C 0.9900 .
C41 H41D 0.9900 .
O4 C42 1.428(5) .
O4 C45* 1.434(9) .
O4 C45 1.466(10) .
C42 C43 1.427(10) .
C42 C43* 1.553(8) .
C42 H42A 0.9900 .
C42 H42B 0.9900 .
C42 H42C 0.9900 .
C42 H42D 0.9900 .
C43 C44 1.481(12) .
C43 H43A 0.9900 .
C43 H43B 0.9900 .
C44 C45 1.502(12) .
C44 H44A 0.9900 .
C44 H44B 0.9900 .
C45 H45A 0.9900 .
C45 H45B 0.9900 .
C43* C44* 1.507(10) .
C43* H43C 0.9900 .
C43* H43D 0.9900 .
C44* C45* 1.504(11) .
C44* H44C 0.9900 .
C44* H44D 0.9900 .
C45* H45C 0.9900 .
C45* H45D 0.9900 .
